data_7132598
loop_
_publ_author_name
'Guthardt, Robin'
'Jones, Cameron'

_publ_section_title
;
 A bromo(boryloxy) silylene and its heavier analogues.
;
_journal_issue 12
_journal_name_full 'Chemical communications (Cambridge, England)'
_journal_page_first 1583
_journal_page_last 1586
_journal_paper_doi 10.1039/d3cc05760g
_journal_volume 60
_journal_year 2024
_chemical_absolute_configuration ad
_chemical_formula_sum 'C67 H86 B3 Br N6 O2 Si'
_chemical_formula_weight 1147.84
_space_group_crystal_system monoclinic
_space_group_IT_number 4
_space_group_name_Hall 'P 2yb'
_space_group_name_H-M_alt 'P 1 21 1'
_atom_sites_solution_hydrogens mixed
_audit_creation_method SHELXL-2016/6
_audit_update_record
;
2023-11-23 deposited with the CCDC.	2024-01-09 downloaded from the CCDC.
;
_cell_angle_alpha 90
_cell_angle_beta 104.384(3)
_cell_angle_gamma 90
_cell_formula_units_Z 2
_cell_length_a 11.4979(4)
_cell_length_b 20.9867(6)
_cell_length_c 13.7765(5)
_cell_measurement_reflns_used 25985
_cell_measurement_temperature 100(2)
_cell_measurement_theta_max 26.38
_cell_measurement_theta_min 1.53
_cell_volume 3220.10(19)
_computing_molecular_graphics 'Olex2 1.5 (Dolomanov et al., 2009)'
_computing_publication_material 'Olex2 1.5 (Dolomanov et al., 2009)'
_computing_structure_refinement 'SHELXL-2016/6 (Sheldrick, 2016)'
_diffrn_ambient_temperature 100(2)
_diffrn_measured_fraction_theta_full 0.994
_diffrn_measured_fraction_theta_max 0.979
_diffrn_measurement_device_type 'STOE IPDS II'
_diffrn_radiation_type MoK\a
_diffrn_radiation_wavelength 0.71073
_diffrn_reflns_av_R_equivalents 0.0773
_diffrn_reflns_av_unetI/netI 0.0622
_diffrn_reflns_Laue_measured_fraction_full 0.994
_diffrn_reflns_Laue_measured_fraction_max 0.979
_diffrn_reflns_limit_h_max 11
_diffrn_reflns_limit_h_min -14
_diffrn_reflns_limit_k_max 25
_diffrn_reflns_limit_k_min -25
_diffrn_reflns_limit_l_max 16
_diffrn_reflns_limit_l_min -16
_diffrn_reflns_number 19502
_diffrn_reflns_point_group_measured_fraction_full 0.987
_diffrn_reflns_point_group_measured_fraction_max 0.963
_diffrn_reflns_theta_full 25.242
_diffrn_reflns_theta_max 25.914
_diffrn_reflns_theta_min 1.526
_diffrn_source 'micro-focus sealed X-ray tube'
_exptl_absorpt_coefficient_mu 0.704
_exptl_absorpt_correction_T_max 0.930
_exptl_absorpt_correction_T_min 0.843
_exptl_absorpt_correction_type multi-scan
_exptl_absorpt_process_details
;
STOE X-Red32, absorption correction by Gaussian integration, analogous to
P. Coppens, "The Evaluation of Absorption and Extinction in Single-Crystal
Structure Analysis", published in: F. R. Ahmed (Editor), "Crystallographic
Computing", Munksgaard, Copenhagen (1970), 255 - 270. Afterwards scaling of
reflection intensities was performed within STOE LANA. J. Koziskova, F. Hahn,
J. Richter, J. Kozisek, Acta Chimica Slovaca, vol. 9, no. 2, 2016, pp. 136-140.
;
_exptl_crystal_colour colorless
_exptl_crystal_density_diffrn 1.184
_exptl_crystal_description block
_exptl_crystal_F_000 1220
_exptl_crystal_size_max 0.170
_exptl_crystal_size_mid 0.100
_exptl_crystal_size_min 0.060
_refine_diff_density_max 0.673
_refine_diff_density_min -0.909
_refine_diff_density_rms 0.083
_refine_ls_abs_structure_details
;
 Classical Flack method preferred over Parsons because s.u. lower.
;
_refine_ls_abs_structure_Flack 0.132(12)
_refine_ls_extinction_method none
_refine_ls_goodness_of_fit_ref 1.040
_refine_ls_hydrogen_treatment mixed
_refine_ls_matrix_type full
_refine_ls_number_parameters 741
_refine_ls_number_reflns 12070
_refine_ls_number_restraints 1
_refine_ls_restrained_S_all 1.040
_refine_ls_R_factor_all 0.0805
_refine_ls_R_factor_gt 0.0680
_refine_ls_shift/su_max 0.000
_refine_ls_shift/su_mean 0.000
_refine_ls_structure_factor_coef Fsqd
_refine_ls_weighting_details 'w=1/[\s^2^(Fo^2^)+(0.1085P)^2^+3.1047P] where P=(Fo^2^+2Fc^2^)/3'
_refine_ls_weighting_scheme calc
_refine_ls_wR_factor_gt 0.1708
_refine_ls_wR_factor_ref 0.1843
_reflns_Friedel_coverage 0.911
_reflns_Friedel_fraction_full 0.979
_reflns_Friedel_fraction_max 0.945
_reflns_number_gt 10460
_reflns_number_total 12070
_reflns_threshold_expression 'I > 2\s(I)'
_cod_data_source_file d3cc05760g2.cif
_cod_data_source_block Cj1640
_cod_depositor_comments 'Adding full bibliography for 7132597--7132603.cif.'
_cod_original_sg_symbol_H-M 'P 21'
_cod_database_code 7132598
_shelx_shelxl_version_number 2016/6
_shelx_space_group_comment
;
The symmetry employed for this shelxl refinement is uniquely defined
by the following loop, which should always be used as a source of
symmetry information in preference to the above space-group names.
They are only intended as comments.
;
_shelx_estimated_absorpt_t_min 0.890
_shelx_estimated_absorpt_t_max 0.959

loop_
_space_group_symop_operation_xyz
'x, y, z'
'-x, y+1/2, -z'

loop_
_atom_site_label
_atom_site_type_symbol
_atom_site_fract_x
_atom_site_fract_y
_atom_site_fract_z
_atom_site_U_iso_or_equiv
_atom_site_adp_type
_atom_site_occupancy
_atom_site_site_symmetry_order
_atom_site_calc_flag
_atom_site_refinement_flags_posn
_atom_site_refinement_flags_adp
_atom_site_refinement_flags_occupancy
_atom_site_disorder_assembly
_atom_site_disorder_group
Br1 Br 0.50646(6) 0.54971(3) 0.40163(5) 0.0410(2) Uani 1 1 d . . . . .
Si1 Si 0.60291(17) 0.58270(9) 0.28923(14) 0.0340(4) Uani 1 1 d . . . . .
O1 O 0.7422(4) 0.5655(2) 0.3317(4) 0.0355(11) Uani 1 1 d . . . . .
N6 N 0.7577(5) 0.4046(3) 0.1236(4) 0.0302(12) Uani 1 1 d . . . . .
O2 O 0.5405(4) 0.5460(3) 0.1846(3) 0.0400(10) Uani 1 1 d . . . . .
N2 N 0.8179(5) 0.4592(2) 0.2975(4) 0.0305(11) Uani 1 1 d . . . . .
N4 N 0.8403(6) 0.4787(3) 0.6522(4) 0.0377(13) Uani 1 1 d . . . . .
N1 N 0.8341(5) 0.4883(3) 0.4659(4) 0.0331(12) Uani 1 1 d . . . . .
N5 N 0.8512(5) 0.5011(3) 0.1300(4) 0.0324(12) Uani 1 1 d . . . . .
C56 C 0.7120(6) 0.3428(3) 0.1410(5) 0.0331(14) Uani 1 1 d . . . . .
C19 C 0.7720(6) 0.4199(3) 0.0286(5) 0.0344(14) Uani 1 1 d . . . . .
H19 H 0.746887 0.394086 -0.029477 0.041 Uiso 1 1 calc R U . . .
C57 C 0.5937(7) 0.3368(3) 0.1444(5) 0.0377(15) Uani 1 1 d . . . . .
N3 N 0.8398(5) 0.5815(3) 0.5963(4) 0.0342(13) Uani 1 1 d . . . . .
C18 C 0.8269(6) 0.4767(3) 0.0320(5) 0.0348(14) Uani 1 1 d . . . . .
H18 H 0.846204 0.497294 -0.023415 0.042 Uiso 1 1 calc R U . . .
C60 C 0.7416(7) 0.2303(3) 0.1656(6) 0.0431(17) Uani 1 1 d . . . . .
H60 H 0.791766 0.193723 0.173174 0.052 Uiso 1 1 calc R U . . .
C16 C 0.8523(7) 0.5203(3) 0.7327(5) 0.0379(16) Uani 1 1 d . . . . .
H16 H 0.859181 0.507727 0.800147 0.045 Uiso 1 1 calc R U . . .
C61 C 0.7890(7) 0.2893(3) 0.1507(5) 0.0369(15) Uani 1 1 d . . . . .
C58 C 0.5500(8) 0.2756(3) 0.1583(6) 0.0437(17) Uani 1 1 d . . . . .
H58 H 0.468364 0.270301 0.159773 0.052 Uiso 1 1 calc R U . . .
C15 C 0.9001(7) 0.4266(3) 0.4647(6) 0.0375(15) Uani 1 1 d . . . . .
H15A H 0.884467 0.396663 0.515503 0.045 Uiso 1 1 calc R U . . .
H15B H 0.987677 0.433929 0.477700 0.045 Uiso 1 1 calc R U . . .
C50 C 0.8052(7) 0.6365(3) 0.0850(6) 0.0410(16) Uani 1 1 d . . . . .
H50 H 0.745469 0.606151 0.100883 0.049 Uiso 1 1 calc R U . . .
C14 C 0.8491(7) 0.4010(3) 0.3586(5) 0.0352(14) Uani 1 1 d . . . . .
H14A H 0.909715 0.375437 0.335985 0.042 Uiso 1 1 calc R U . . .
H14B H 0.777122 0.374441 0.355397 0.042 Uiso 1 1 calc R U . . .
C3 C 0.5559(7) 0.6626(3) 0.2436(5) 0.0384(15) Uani 1 1 d . . . . .
C2 C 0.4709(6) 0.6524(3) 0.1527(5) 0.0361(14) Uani 1 1 d . . . . .
C32 C 0.8307(7) 0.4122(3) 0.6675(5) 0.0386(16) Uani 1 1 d . . . . .
C59 C 0.6250(8) 0.2234(4) 0.1697(6) 0.0485(19) Uani 1 1 d . . . . .
H59 H 0.595231 0.182399 0.180352 0.058 Uiso 1 1 calc R U . . .
C13 C 0.5145(7) 0.5477(5) -0.0243(5) 0.0467(15) Uani 1 1 d . . . . .
H13 H 0.594016 0.545233 0.016903 0.056 Uiso 1 1 calc R U . . .
C21 C 0.7520(7) 0.6872(3) 0.5603(5) 0.0378(15) Uani 1 1 d . . . . .
C37 C 0.9339(8) 0.3779(4) 0.7188(6) 0.0433(17) Uani 1 1 d . . . . .
C20 C 0.8408(7) 0.6434(3) 0.5522(5) 0.0374(15) Uani 1 1 d . . . . .
C25 C 0.9369(8) 0.6603(4) 0.5128(6) 0.0422(17) Uani 1 1 d . . . . .
C65 C 0.9173(7) 0.2947(4) 0.1428(6) 0.0438(17) Uani 1 1 d . . . . .
H65 H 0.938909 0.340913 0.146416 0.053 Uiso 1 1 calc R U . . .
C41 C 0.6094(8) 0.4198(4) 0.5783(6) 0.0428(17) Uani 1 1 d . . . . .
H41 H 0.635191 0.450925 0.532808 0.051 Uiso 1 1 calc R U . . .
C36 C 0.9239(9) 0.3124(4) 0.7291(7) 0.053(2) Uani 1 1 d . . . . .
H36 H 0.992371 0.288417 0.762119 0.063 Uiso 1 1 calc R U . . .
C33 C 0.7203(8) 0.3810(4) 0.6305(6) 0.0417(16) Uani 1 1 d . . . . .
B3 B 0.8067(7) 0.4559(4) 0.1907(5) 0.0294(14) Uani 1 1 d . . . . .
C45 C 0.9297(7) 0.6100(3) 0.1294(5) 0.0372(15) Uani 1 1 d . . . . .
C44 C 0.9486(6) 0.5460(4) 0.1569(5) 0.0353(13) Uani 1 1 d . . . . .
C4 C 0.5865(7) 0.7241(4) 0.2777(6) 0.0426(16) Uani 1 1 d . . . . .
H4 H 0.644126 0.731213 0.339344 0.051 Uiso 1 1 calc R U . . .
C49 C 1.0631(7) 0.5231(4) 0.2026(5) 0.0388(15) Uani 1 1 d . . . . .
C63 C 0.4692(8) 0.4028(4) 0.2299(7) 0.0501(19) Uani 1 1 d . . . . .
H63A H 0.421792 0.366055 0.241470 0.075 Uiso 1 1 calc R U . . .
H63B H 0.420249 0.441487 0.224183 0.075 Uiso 1 1 calc R U . . .
H63C H 0.540102 0.407240 0.286233 0.075 Uiso 1 1 calc R U . . .
C17 C 0.8526(7) 0.5804(4) 0.7014(5) 0.0383(16) Uani 1 1 d . . . . .
H17 H 0.860245 0.616945 0.743139 0.046 Uiso 1 1 calc R U . . .
C8 C 0.4211(7) 0.5662(3) 0.0164(5) 0.0412(17) Uani 1 1 d . . . . .
C5 C 0.5304(8) 0.7758(4) 0.2190(6) 0.0468(18) Uani 1 1 d . . . . .
H5 H 0.550790 0.818146 0.241258 0.056 Uiso 1 1 calc R U . . .
C9 C 0.3057(8) 0.5676(3) -0.0436(6) 0.0461(18) Uani 1 1 d . . . . .
H9 H 0.241263 0.579429 -0.015549 0.055 Uiso 1 1 calc R U . . .
B1 B 0.7967(7) 0.5075(4) 0.3634(6) 0.0333(15) Uani 1 1 d . . . . .
C34 C 0.7150(8) 0.3158(4) 0.6431(6) 0.0477(18) Uani 1 1 d . . . . .
H34 H 0.641263 0.294066 0.618019 0.057 Uiso 1 1 calc R U . . .
C38 C 1.0522(8) 0.4108(4) 0.7620(6) 0.0472(18) Uani 1 1 d . . . . .
H38 H 1.042655 0.456635 0.741859 0.057 Uiso 1 1 calc R U . . .
C52 C 0.7786(9) 0.6430(4) -0.0296(6) 0.051(2) Uani 1 1 d . . . . .
H52A H 0.837124 0.671995 -0.047021 0.077 Uiso 1 1 calc R U . . .
H52B H 0.697502 0.660089 -0.055374 0.077 Uiso 1 1 calc R U . . .
H52C H 0.784338 0.601079 -0.059385 0.077 Uiso 1 1 calc R U . . .
C51 C 0.7873(8) 0.7014(4) 0.1301(7) 0.050(2) Uani 1 1 d . . . . .
H51A H 0.812082 0.698798 0.203352 0.075 Uiso 1 1 calc R U . . .
H51B H 0.702456 0.713497 0.108942 0.075 Uiso 1 1 calc R U . . .
H51C H 0.836073 0.733532 0.106748 0.075 Uiso 1 1 calc R U . . .
C53 C 1.0903(7) 0.4537(4) 0.2315(6) 0.0405(16) Uani 1 1 d . . . . .
H53 H 1.012402 0.432815 0.232707 0.049 Uiso 1 1 calc R U . . .
C62 C 0.5089(7) 0.3929(3) 0.1335(6) 0.0411(16) Uani 1 1 d . . . . .
H62 H 0.554675 0.431692 0.122911 0.049 Uiso 1 1 calc R U . . .
C35 C 0.8161(10) 0.2818(4) 0.6920(7) 0.058(2) Uani 1 1 d . . . . .
H35 H 0.810873 0.237032 0.699982 0.069 Uiso 1 1 calc R U . . .
C24 C 0.9432(9) 0.7232(4) 0.4810(6) 0.0486(19) Uani 1 1 d . . . . .
H24 H 1.006656 0.735788 0.452200 0.058 Uiso 1 1 calc R U . . .
C26 C 0.6445(8) 0.6717(4) 0.6017(6) 0.0469(19) Uani 1 1 d . . . . .
H26 H 0.639743 0.624265 0.607196 0.056 Uiso 1 1 calc R U . . .
C1 C 0.4442(7) 0.5833(4) 0.1256(5) 0.0396(15) Uani 1 1 d . . . . .
C66 C 1.0063(8) 0.2607(4) 0.2292(7) 0.055(2) Uani 1 1 d . . . . .
H66A H 0.991223 0.214659 0.224518 0.083 Uiso 1 1 calc R U . . .
H66B H 0.995670 0.276470 0.293373 0.083 Uiso 1 1 calc R U . . .
H66C H 1.088601 0.269179 0.224741 0.083 Uiso 1 1 calc R U . . .
C6 C 0.4464(8) 0.7657(4) 0.1300(6) 0.0470(18) Uani 1 1 d . . . . .
H6 H 0.409807 0.801222 0.091571 0.056 Uiso 1 1 calc R U . . .
C7 C 0.4143(8) 0.7044(4) 0.0951(6) 0.0435(17) Uani 1 1 d . . . . .
H7 H 0.355532 0.697686 0.033972 0.052 Uiso 1 1 calc R U . . .
C10 C 0.2826(7) 0.5520(5) -0.1439(6) 0.0523(18) Uani 1 1 d . . . . .
H10 H 0.202523 0.552670 -0.184139 0.063 Uiso 1 1 calc R U . . .
C29 C 1.0371(8) 0.6141(4) 0.5102(7) 0.0485(19) Uani 1 1 d . . . . .
H29 H 0.999245 0.571129 0.495288 0.058 Uiso 1 1 calc R U . . .
C46 C 1.0303(7) 0.6494(4) 0.1427(6) 0.0422(16) Uani 1 1 d . . . . .
H46 H 1.019540 0.692879 0.123158 0.051 Uiso 1 1 calc R U . . .
C43 C 0.5106(9) 0.3784(4) 0.5137(8) 0.054(2) Uani 1 1 d . . . . .
H43A H 0.545041 0.350901 0.470640 0.082 Uiso 1 1 calc R U . . .
H43B H 0.448941 0.405833 0.472059 0.082 Uiso 1 1 calc R U . . .
H43C H 0.474355 0.352069 0.557104 0.082 Uiso 1 1 calc R U . . .
C11 C 0.3765(9) 0.5353(4) -0.1862(6) 0.054(2) Uani 1 1 d . . . . .
H11 H 0.361800 0.525781 -0.255618 0.065 Uiso 1 1 calc R U . . .
C48 C 1.1608(7) 0.5647(4) 0.2151(6) 0.0428(18) Uani 1 1 d . . . . .
H48 H 1.239427 0.549862 0.245786 0.051 Uiso 1 1 calc R U . . .
C64 C 0.4016(8) 0.3861(4) 0.0414(7) 0.0509(19) Uani 1 1 d . . . . .
H64A H 0.431172 0.382277 -0.019193 0.076 Uiso 1 1 calc R U . . .
H64B H 0.350059 0.423773 0.036088 0.076 Uiso 1 1 calc R U . . .
H64C H 0.355461 0.347957 0.048861 0.076 Uiso 1 1 calc R U . . .
C67 C 0.9299(8) 0.2695(4) 0.0417(7) 0.0502(19) Uani 1 1 d . . . . .
H67A H 1.013241 0.274458 0.037438 0.075 Uiso 1 1 calc R U . . .
H67B H 0.876792 0.293691 -0.012467 0.075 Uiso 1 1 calc R U . . .
H67C H 0.907710 0.224368 0.035380 0.075 Uiso 1 1 calc R U . . .
C23 C 0.8577(9) 0.7672(4) 0.4912(6) 0.053(2) Uani 1 1 d . . . . .
H23 H 0.863798 0.809984 0.470668 0.064 Uiso 1 1 calc R U . . .
C47 C 1.1437(8) 0.6272(4) 0.1829(6) 0.0473(19) Uani 1 1 d . . . . .
H47 H 1.210739 0.654613 0.188822 0.057 Uiso 1 1 calc R U . . .
C28 C 0.5253(9) 0.6951(4) 0.5342(7) 0.056(2) Uani 1 1 d . . . . .
H28A H 0.458591 0.679085 0.559821 0.084 Uiso 1 1 calc R U . . .
H28B H 0.517069 0.679357 0.465838 0.084 Uiso 1 1 calc R U . . .
H28C H 0.524092 0.741775 0.533780 0.084 Uiso 1 1 calc R U . . .
C40 C 1.0823(9) 0.4079(5) 0.8777(6) 0.056(2) Uani 1 1 d . . . . .
H40A H 1.017618 0.428041 0.901453 0.083 Uiso 1 1 calc R U . . .
H40B H 1.157837 0.430547 0.905440 0.083 Uiso 1 1 calc R U . . .
H40C H 1.090670 0.363341 0.899520 0.083 Uiso 1 1 calc R U . . .
C42 C 0.5617(9) 0.4579(4) 0.6542(7) 0.054(2) Uani 1 1 d . . . . .
H42A H 0.541058 0.428786 0.702974 0.081 Uiso 1 1 calc R U . . .
H42B H 0.490004 0.481569 0.619415 0.081 Uiso 1 1 calc R U . . .
H42C H 0.623448 0.487859 0.689079 0.081 Uiso 1 1 calc R U . . .
C31 C 1.1019(10) 0.6277(6) 0.4292(8) 0.071(3) Uani 1 1 d . . . . .
H31A H 1.144851 0.668322 0.443317 0.107 Uiso 1 1 calc R U . . .
H31B H 1.043405 0.630190 0.364030 0.107 Uiso 1 1 calc R U . . .
H31C H 1.159345 0.593442 0.427753 0.107 Uiso 1 1 calc R U . . .
C55 C 1.1742(9) 0.4449(5) 0.3342(7) 0.056(2) Uani 1 1 d . . . . .
H55A H 1.254594 0.459856 0.333285 0.084 Uiso 1 1 calc R U . . .
H55B H 1.177818 0.399623 0.352328 0.084 Uiso 1 1 calc R U . . .
H55C H 1.144410 0.469430 0.383560 0.084 Uiso 1 1 calc R U . . .
B2 B 0.8356(7) 0.5153(4) 0.5626(6) 0.0327(16) Uani 1 1 d . . . . .
C27 C 0.6549(10) 0.6997(5) 0.7054(7) 0.060(2) Uani 1 1 d . . . . .
H27A H 0.666526 0.745872 0.703205 0.090 Uiso 1 1 calc R U . . .
H27B H 0.723548 0.680500 0.753128 0.090 Uiso 1 1 calc R U . . .
H27C H 0.581205 0.690736 0.726524 0.090 Uiso 1 1 calc R U . . .
C12 C 0.4919(9) 0.5330(4) -0.1249(7) 0.053(2) Uani 1 1 d . . . . .
H12 H 0.556534 0.520991 -0.152531 0.063 Uiso 1 1 calc R U . . .
C22 C 0.7646(8) 0.7498(4) 0.5305(6) 0.0488(19) Uani 1 1 d . . . . .
H22 H 0.707264 0.780852 0.537714 0.059 Uiso 1 1 calc R U . . .
C54 C 1.1384(8) 0.4201(4) 0.1508(7) 0.053(2) Uani 1 1 d . . . . .
H54A H 1.076366 0.419980 0.087443 0.079 Uiso 1 1 calc R U . . .
H54B H 1.159930 0.376053 0.171494 0.079 Uiso 1 1 calc R U . . .
H54C H 1.209543 0.442620 0.141752 0.079 Uiso 1 1 calc R U . . .
C39 C 1.1539(9) 0.3834(5) 0.7222(8) 0.059(2) Uani 1 1 d . . . . .
H39A H 1.159216 0.337328 0.734125 0.089 Uiso 1 1 calc R U . . .
H39B H 1.229843 0.403524 0.756819 0.089 Uiso 1 1 calc R U . . .
H39C H 1.138282 0.391712 0.650137 0.089 Uiso 1 1 calc R U . . .
C30 C 1.1212(11) 0.6100(7) 0.6123(8) 0.084(4) Uani 1 1 d . . . . .
H30A H 1.175781 0.573883 0.614596 0.126 Uiso 1 1 calc R U . . .
H30B H 1.074926 0.604034 0.662507 0.126 Uiso 1 1 calc R U . . .
H30C H 1.167856 0.649498 0.626521 0.126 Uiso 1 1 calc R U . . .
H1 H 0.373(6) 0.570(3) 0.141(5) 0.017(15) Uiso 1 1 d . . . . .

loop_
_atom_site_aniso_label
_atom_site_aniso_U_11
_atom_site_aniso_U_22
_atom_site_aniso_U_33
_atom_site_aniso_U_23
_atom_site_aniso_U_13
_atom_site_aniso_U_12
Br1 0.0455(4) 0.0404(4) 0.0392(3) 0.0027(3) 0.0148(3) 0.0012(3)
Si1 0.0400(10) 0.0314(9) 0.0312(9) 0.0032(7) 0.0101(7) 0.0037(8)
O1 0.042(3) 0.029(3) 0.037(2) 0.0006(18) 0.014(2) 0.0016(18)
N6 0.033(3) 0.029(3) 0.030(3) -0.001(2) 0.010(2) 0.000(2)
O2 0.049(3) 0.032(2) 0.039(2) -0.003(2) 0.010(2) 0.006(3)
N2 0.037(3) 0.026(3) 0.029(3) 0.001(2) 0.008(2) 0.003(2)
N4 0.056(4) 0.026(3) 0.033(3) 0.000(2) 0.013(3) 0.003(2)
N1 0.040(3) 0.026(3) 0.033(3) -0.003(2) 0.010(2) 0.004(2)
N5 0.036(3) 0.030(3) 0.031(3) 0.000(2) 0.009(2) -0.004(2)
C56 0.045(4) 0.027(3) 0.029(3) -0.004(3) 0.011(3) -0.001(3)
C19 0.039(4) 0.033(3) 0.031(3) -0.003(3) 0.008(3) -0.001(3)
C57 0.047(4) 0.033(3) 0.036(3) -0.003(3) 0.015(3) -0.002(3)
N3 0.043(3) 0.027(3) 0.034(3) 0.003(2) 0.012(2) 0.002(2)
C18 0.039(4) 0.037(4) 0.031(3) 0.000(3) 0.013(3) -0.001(3)
C60 0.056(5) 0.031(4) 0.042(4) 0.002(3) 0.012(3) 0.006(3)
C16 0.057(4) 0.032(3) 0.027(3) -0.003(3) 0.016(3) -0.001(3)
C61 0.046(4) 0.031(3) 0.033(3) -0.006(3) 0.008(3) 0.001(3)
C58 0.053(4) 0.033(4) 0.052(4) -0.001(3) 0.026(4) -0.005(3)
C15 0.048(4) 0.029(3) 0.037(4) -0.002(3) 0.013(3) 0.010(3)
C50 0.047(4) 0.034(4) 0.044(4) 0.002(3) 0.015(3) -0.002(3)
C14 0.048(4) 0.030(3) 0.031(3) 0.002(3) 0.016(3) 0.003(3)
C3 0.044(4) 0.039(4) 0.034(3) 0.002(3) 0.014(3) 0.008(3)
C2 0.039(4) 0.035(3) 0.034(3) 0.006(3) 0.009(3) 0.005(3)
C32 0.057(5) 0.030(3) 0.031(3) 0.000(3) 0.014(3) 0.000(3)
C59 0.068(5) 0.034(4) 0.048(4) 0.001(3) 0.023(4) -0.006(3)
C13 0.052(4) 0.047(4) 0.041(4) -0.003(4) 0.010(3) -0.004(4)
C21 0.053(4) 0.029(3) 0.030(3) -0.003(3) 0.008(3) 0.005(3)
C37 0.060(5) 0.037(4) 0.034(4) 0.004(3) 0.015(3) 0.007(3)
C20 0.058(4) 0.023(3) 0.031(3) 0.000(3) 0.012(3) -0.001(3)
C25 0.059(5) 0.035(4) 0.034(4) -0.001(3) 0.013(3) -0.002(3)
C65 0.051(4) 0.037(4) 0.044(4) -0.006(3) 0.013(3) 0.006(3)
C41 0.053(5) 0.036(4) 0.041(4) 0.005(3) 0.015(4) 0.002(3)
C36 0.070(6) 0.035(4) 0.049(5) 0.008(3) 0.005(4) 0.007(4)
C33 0.057(5) 0.034(4) 0.037(4) 0.001(3) 0.018(3) 0.003(3)
B3 0.030(4) 0.030(3) 0.029(4) -0.002(3) 0.008(3) 0.003(3)
C45 0.047(4) 0.034(3) 0.035(3) 0.000(3) 0.018(3) -0.005(3)
C44 0.041(3) 0.034(3) 0.034(3) 0.000(3) 0.015(2) -0.007(3)
C4 0.051(4) 0.035(4) 0.042(4) -0.007(3) 0.012(3) 0.000(3)
C49 0.040(4) 0.043(4) 0.036(4) -0.005(3) 0.017(3) -0.006(3)
C63 0.052(5) 0.045(4) 0.057(5) -0.005(4) 0.021(4) -0.005(3)
C17 0.054(4) 0.032(3) 0.031(3) -0.004(3) 0.013(3) 0.002(3)
C8 0.055(4) 0.033(4) 0.036(4) 0.000(3) 0.010(3) -0.001(3)
C5 0.064(5) 0.029(3) 0.052(5) 0.003(3) 0.023(4) 0.008(3)
C9 0.054(4) 0.037(4) 0.044(4) 0.002(3) 0.007(3) 0.004(3)
B1 0.037(4) 0.028(3) 0.035(4) -0.001(3) 0.011(3) -0.004(3)
C34 0.063(5) 0.035(4) 0.046(4) 0.001(3) 0.016(4) -0.006(3)
C38 0.059(5) 0.041(4) 0.040(4) -0.001(3) 0.010(4) 0.008(3)
C52 0.066(5) 0.041(4) 0.044(4) 0.005(4) 0.010(4) -0.004(4)
C51 0.050(5) 0.042(4) 0.058(5) -0.001(4) 0.015(4) -0.004(4)
C53 0.034(4) 0.043(4) 0.045(4) -0.003(3) 0.011(3) -0.002(3)
C62 0.048(4) 0.031(4) 0.047(4) -0.002(3) 0.018(3) 0.000(3)
C35 0.090(7) 0.029(4) 0.056(5) 0.010(4) 0.020(5) 0.000(4)
C24 0.071(5) 0.042(4) 0.035(4) 0.003(3) 0.018(4) -0.012(4)
C26 0.049(5) 0.045(4) 0.046(4) -0.004(3) 0.011(4) 0.006(3)
C1 0.046(4) 0.038(4) 0.036(4) 0.001(3) 0.013(3) 0.002(3)
C66 0.047(5) 0.051(5) 0.062(5) -0.005(4) 0.005(4) 0.014(4)
C6 0.062(5) 0.037(4) 0.045(4) 0.009(3) 0.019(4) 0.014(3)
C7 0.048(4) 0.040(4) 0.042(4) 0.002(3) 0.010(3) 0.011(3)
C10 0.059(4) 0.041(4) 0.048(4) -0.003(4) -0.004(3) 0.000(4)
C29 0.057(5) 0.041(4) 0.054(5) -0.003(4) 0.026(4) -0.004(3)
C46 0.052(4) 0.035(4) 0.047(4) 0.000(3) 0.026(3) -0.005(3)
C43 0.058(5) 0.043(4) 0.063(5) 0.001(4) 0.014(4) -0.002(4)
C11 0.080(6) 0.040(5) 0.038(4) -0.006(3) 0.005(4) 0.002(4)
C48 0.039(4) 0.046(5) 0.047(4) -0.005(3) 0.019(3) -0.003(3)
C64 0.047(5) 0.049(5) 0.057(5) -0.006(4) 0.012(4) 0.005(4)
C67 0.051(5) 0.050(4) 0.056(5) -0.011(4) 0.025(4) 0.001(4)
C23 0.081(6) 0.033(4) 0.042(4) 0.007(3) 0.008(4) -0.004(4)
C47 0.048(5) 0.049(5) 0.049(4) -0.010(4) 0.022(4) -0.018(3)
C28 0.057(5) 0.049(5) 0.061(5) -0.004(4) 0.012(4) 0.012(4)
C40 0.065(6) 0.058(5) 0.040(4) 0.001(4) 0.008(4) 0.010(4)
C42 0.056(5) 0.050(5) 0.060(5) -0.003(4) 0.022(4) 0.002(4)
C31 0.073(7) 0.088(8) 0.065(6) -0.001(5) 0.039(5) -0.002(5)
C55 0.057(5) 0.054(5) 0.056(5) 0.005(4) 0.013(4) -0.004(4)
B2 0.038(4) 0.026(3) 0.038(4) 0.002(3) 0.018(3) 0.004(3)
C27 0.076(6) 0.054(5) 0.057(5) -0.003(4) 0.029(5) 0.010(4)
C12 0.067(5) 0.046(5) 0.046(4) -0.005(3) 0.017(4) 0.000(4)
C22 0.063(5) 0.032(4) 0.045(4) 0.002(3) 0.001(4) 0.004(3)
C54 0.050(5) 0.050(5) 0.062(5) -0.006(4) 0.021(4) 0.006(4)
C39 0.060(5) 0.056(5) 0.062(5) -0.006(4) 0.017(4) 0.004(4)
C30 0.071(7) 0.122(10) 0.058(6) -0.011(6) 0.012(5) 0.034(7)

loop_
_atom_type_symbol
_atom_type_description
_atom_type_scat_dispersion_real
_atom_type_scat_dispersion_imag
_atom_type_scat_source
C C 0.0033 0.0016 'International Tables Vol C Tables 4.2.6.8 and 6.1.1.4'
H H 0.0000 0.0000 'International Tables Vol C Tables 4.2.6.8 and 6.1.1.4'
B B 0.0013 0.0007 'International Tables Vol C Tables 4.2.6.8 and 6.1.1.4'
Br Br -0.2901 2.4595 'International Tables Vol C Tables 4.2.6.8 and 6.1.1.4'
N N 0.0061 0.0033 'International Tables Vol C Tables 4.2.6.8 and 6.1.1.4'
O O 0.0106 0.0060 'International Tables Vol C Tables 4.2.6.8 and 6.1.1.4'
Si Si 0.0817 0.0704 'International Tables Vol C Tables 4.2.6.8 and 6.1.1.4'

loop_
_geom_angle_atom_site_label_1
_geom_angle_atom_site_label_2
_geom_angle_atom_site_label_3
_geom_angle
_geom_angle_site_symmetry_1
_geom_angle_site_symmetry_3
_geom_angle_publ_flag
O1 Si1 O2 113.3(3) . . ?
O1 Si1 C3 121.0(3) . . ?
O2 Si1 C3 95.9(3) . . ?
O1 Si1 Br1 107.52(19) . . ?
O2 Si1 Br1 106.3(2) . . ?
C3 Si1 Br1 111.7(2) . . ?
B1 O1 Si1 130.1(4) . . ?
C19 N6 C56 119.7(5) . . ?
C19 N6 B3 108.1(5) . . ?
C56 N6 B3 131.9(6) . . ?
C1 O2 Si1 110.5(5) . . ?
B1 N2 B3 134.2(6) . . ?
B1 N2 C14 106.3(5) . . ?
B3 N2 C14 119.3(5) . . ?
C16 N4 C32 119.6(6) . . ?
C16 N4 B2 108.9(6) . . ?
C32 N4 B2 131.4(6) . . ?
B1 N1 B2 137.2(6) . . ?
B1 N1 C15 105.1(5) . . ?
B2 N1 C15 117.2(6) . . ?
C18 N5 C44 116.2(5) . . ?
C18 N5 B3 107.7(6) . . ?
C44 N5 B3 130.4(6) . . ?
C57 C56 C61 121.6(6) . . ?
C57 C56 N6 119.5(6) . . ?
C61 C56 N6 118.9(6) . . ?
C18 C19 N6 109.6(6) . . ?
C18 C19 H19 125.2 . . ?
N6 C19 H19 125.2 . . ?
C56 C57 C58 118.5(7) . . ?
C56 C57 C62 122.9(7) . . ?
C58 C57 C62 118.6(7) . . ?
C17 N3 C20 116.0(6) . . ?
C17 N3 B2 107.1(5) . . ?
C20 N3 B2 136.8(6) . . ?
C19 C18 N5 109.6(6) . . ?
C19 C18 H18 125.2 . . ?
N5 C18 H18 125.2 . . ?
C59 C60 C61 121.8(7) . . ?
C59 C60 H60 119.1 . . ?
C61 C60 H60 119.1 . . ?
C17 C16 N4 110.0(6) . . ?
C17 C16 H16 125.0 . . ?
N4 C16 H16 125.0 . . ?
C60 C61 C56 117.5(7) . . ?
C60 C61 C65 120.2(7) . . ?
C56 C61 C65 122.3(6) . . ?
C59 C58 C57 120.4(7) . . ?
C59 C58 H58 119.8 . . ?
C57 C58 H58 119.8 . . ?
N1 C15 C14 103.8(6) . . ?
N1 C15 H15A 111.0 . . ?
C14 C15 H15A 111.0 . . ?
N1 C15 H15B 111.0 . . ?
C14 C15 H15B 111.0 . . ?
H15A C15 H15B 109.0 . . ?
C45 C50 C51 111.8(7) . . ?
C45 C50 C52 112.0(7) . . ?
C51 C50 C52 108.9(7) . . ?
C45 C50 H50 108.0 . . ?
C51 C50 H50 108.0 . . ?
C52 C50 H50 108.0 . . ?
N2 C14 C15 103.7(5) . . ?
N2 C14 H14A 111.0 . . ?
C15 C14 H14A 111.0 . . ?
N2 C14 H14B 111.0 . . ?
C15 C14 H14B 111.0 . . ?
H14A C14 H14B 109.0 . . ?
C4 C3 C2 120.4(7) . . ?
C4 C3 Si1 135.2(6) . . ?
C2 C3 Si1 104.4(5) . . ?
C3 C2 C7 120.5(7) . . ?
C3 C2 C1 114.9(6) . . ?
C7 C2 C1 124.5(7) . . ?
C33 C32 C37 120.8(7) . . ?
C33 C32 N4 120.0(7) . . ?
C37 C32 N4 119.1(7) . . ?
C60 C59 C58 120.3(7) . . ?
C60 C59 H59 119.9 . . ?
C58 C59 H59 119.9 . . ?
C12 C13 C8 119.8(7) . . ?
C12 C13 H13 120.1 . . ?
C8 C13 H13 120.1 . . ?
C22 C21 C20 117.7(7) . . ?
C22 C21 C26 117.8(7) . . ?
C20 C21 C26 124.5(7) . . ?
C36 C37 C32 118.2(8) . . ?
C36 C37 C38 120.1(7) . . ?
C32 C37 C38 121.7(7) . . ?
C25 C20 C21 121.9(6) . . ?
C25 C20 N3 119.1(7) . . ?
C21 C20 N3 118.5(7) . . ?
C20 C25 C24 118.1(7) . . ?
C20 C25 C29 121.9(7) . . ?
C24 C25 C29 119.9(7) . . ?
C61 C65 C67 110.8(6) . . ?
C61 C65 C66 112.5(7) . . ?
C67 C65 C66 110.5(7) . . ?
C61 C65 H65 107.6 . . ?
C67 C65 H65 107.6 . . ?
C66 C65 H65 107.6 . . ?
C42 C41 C43 110.8(7) . . ?
C42 C41 C33 110.8(7) . . ?
C43 C41 C33 112.6(7) . . ?
C42 C41 H41 107.5 . . ?
C43 C41 H41 107.5 . . ?
C33 C41 H41 107.5 . . ?
C35 C36 C37 120.9(8) . . ?
C35 C36 H36 119.5 . . ?
C37 C36 H36 119.5 . . ?
C34 C33 C32 118.6(7) . . ?
C34 C33 C41 121.8(8) . . ?
C32 C33 C41 119.6(7) . . ?
N5 B3 N6 105.0(6) . . ?
N5 B3 N2 127.2(6) . . ?
N6 B3 N2 127.6(6) . . ?
C46 C45 C44 117.8(7) . . ?
C46 C45 C50 120.2(7) . . ?
C44 C45 C50 122.0(6) . . ?
C49 C44 C45 121.2(6) . . ?
C49 C44 N5 118.5(7) . . ?
C45 C44 N5 120.0(6) . . ?
C3 C4 C5 118.7(7) . . ?
C3 C4 H4 120.7 . . ?
C5 C4 H4 120.7 . . ?
C44 C49 C48 118.7(7) . . ?
C44 C49 C53 123.8(7) . . ?
C48 C49 C53 117.3(7) . . ?
C62 C63 H63A 109.5 . . ?
C62 C63 H63B 109.5 . . ?
H63A C63 H63B 109.5 . . ?
C62 C63 H63C 109.5 . . ?
H63A C63 H63C 109.5 . . ?
H63B C63 H63C 109.5 . . ?
C16 C17 N3 109.8(6) . . ?
C16 C17 H17 125.1 . . ?
N3 C17 H17 125.1 . . ?
C9 C8 C13 119.4(7) . . ?
C9 C8 C1 119.9(7) . . ?
C13 C8 C1 120.7(7) . . ?
C6 C5 C4 120.8(7) . . ?
C6 C5 H5 119.6 . . ?
C4 C5 H5 119.6 . . ?
C8 C9 C10 120.8(8) . . ?
C8 C9 H9 119.6 . . ?
C10 C9 H9 119.6 . . ?
O1 B1 N2 124.1(6) . . ?
O1 B1 N1 124.0(6) . . ?
N2 B1 N1 111.9(6) . . ?
C33 C34 C35 120.8(8) . . ?
C33 C34 H34 119.6 . . ?
C35 C34 H34 119.6 . . ?
C37 C38 C39 112.6(7) . . ?
C37 C38 C40 109.7(7) . . ?
C39 C38 C40 111.2(7) . . ?
C37 C38 H38 107.7 . . ?
C39 C38 H38 107.7 . . ?
C40 C38 H38 107.7 . . ?
C50 C52 H52A 109.5 . . ?
C50 C52 H52B 109.5 . . ?
H52A C52 H52B 109.5 . . ?
C50 C52 H52C 109.5 . . ?
H52A C52 H52C 109.5 . . ?
H52B C52 H52C 109.5 . . ?
C50 C51 H51A 109.5 . . ?
C50 C51 H51B 109.5 . . ?
H51A C51 H51B 109.5 . . ?
C50 C51 H51C 109.5 . . ?
H51A C51 H51C 109.5 . . ?
H51B C51 H51C 109.5 . . ?
C55 C53 C49 113.8(7) . . ?
C55 C53 C54 111.2(7) . . ?
C49 C53 C54 109.8(7) . . ?
C55 C53 H53 107.3 . . ?
C49 C53 H53 107.3 . . ?
C54 C53 H53 107.3 . . ?
C57 C62 C63 110.2(7) . . ?
C57 C62 C64 112.0(6) . . ?
C63 C62 C64 112.3(7) . . ?
C57 C62 H62 107.4 . . ?
C63 C62 H62 107.4 . . ?
C64 C62 H62 107.4 . . ?
C36 C35 C34 120.6(8) . . ?
C36 C35 H35 119.7 . . ?
C34 C35 H35 119.7 . . ?
C23 C24 C25 120.3(8) . . ?
C23 C24 H24 119.8 . . ?
C25 C24 H24 119.8 . . ?
C21 C26 C27 112.9(7) . . ?
C21 C26 C28 113.0(7) . . ?
C27 C26 C28 107.2(7) . . ?
C21 C26 H26 107.9 . . ?
C27 C26 H26 107.9 . . ?
C28 C26 H26 107.9 . . ?
O2 C1 C8 110.9(6) . . ?
O2 C1 C2 107.7(6) . . ?
C8 C1 C2 116.8(6) . . ?
O2 C1 H1 108(4) . . ?
C8 C1 H1 102(4) . . ?
C2 C1 H1 111(4) . . ?
C65 C66 H66A 109.5 . . ?
C65 C66 H66B 109.5 . . ?
H66A C66 H66B 109.5 . . ?
C65 C66 H66C 109.5 . . ?
H66A C66 H66C 109.5 . . ?
H66B C66 H66C 109.5 . . ?
C5 C6 C7 121.2(7) . . ?
C5 C6 H6 119.4 . . ?
C7 C6 H6 119.4 . . ?
C6 C7 C2 118.4(8) . . ?
C6 C7 H7 120.8 . . ?
C2 C7 H7 120.8 . . ?
C9 C10 C11 120.2(7) . . ?
C9 C10 H10 119.9 . . ?
C11 C10 H10 119.9 . . ?
C30 C29 C25 109.4(7) . . ?
C30 C29 C31 112.4(9) . . ?
C25 C29 C31 114.4(8) . . ?
C30 C29 H29 106.7 . . ?
C25 C29 H29 106.7 . . ?
C31 C29 H29 106.7 . . ?
C47 C46 C45 121.7(7) . . ?
C47 C46 H46 119.1 . . ?
C45 C46 H46 119.1 . . ?
C41 C43 H43A 109.5 . . ?
C41 C43 H43B 109.5 . . ?
H43A C43 H43B 109.5 . . ?
C41 C43 H43C 109.5 . . ?
H43A C43 H43C 109.5 . . ?
H43B C43 H43C 109.5 . . ?
C12 C11 C10 118.5(8) . . ?
C12 C11 H11 120.7 . . ?
C10 C11 H11 120.7 . . ?
C47 C48 C49 120.4(7) . . ?
C47 C48 H48 119.8 . . ?
C49 C48 H48 119.8 . . ?
C62 C64 H64A 109.5 . . ?
C62 C64 H64B 109.5 . . ?
H64A C64 H64B 109.5 . . ?
C62 C64 H64C 109.5 . . ?
H64A C64 H64C 109.5 . . ?
H64B C64 H64C 109.5 . . ?
C65 C67 H67A 109.5 . . ?
C65 C67 H67B 109.5 . . ?
H67A C67 H67B 109.5 . . ?
C65 C67 H67C 109.5 . . ?
H67A C67 H67C 109.5 . . ?
H67B C67 H67C 109.5 . . ?
C22 C23 C24 120.7(7) . . ?
C22 C23 H23 119.6 . . ?
C24 C23 H23 119.6 . . ?
C46 C47 C48 120.0(7) . . ?
C46 C47 H47 120.0 . . ?
C48 C47 H47 120.0 . . ?
C26 C28 H28A 109.5 . . ?
C26 C28 H28B 109.5 . . ?
H28A C28 H28B 109.5 . . ?
C26 C28 H28C 109.5 . . ?
H28A C28 H28C 109.5 . . ?
H28B C28 H28C 109.5 . . ?
C38 C40 H40A 109.5 . . ?
C38 C40 H40B 109.5 . . ?
H40A C40 H40B 109.5 . . ?
C38 C40 H40C 109.5 . . ?
H40A C40 H40C 109.5 . . ?
H40B C40 H40C 109.5 . . ?
C41 C42 H42A 109.5 . . ?
C41 C42 H42B 109.5 . . ?
H42A C42 H42B 109.5 . . ?
C41 C42 H42C 109.5 . . ?
H42A C42 H42C 109.5 . . ?
H42B C42 H42C 109.5 . . ?
C29 C31 H31A 109.5 . . ?
C29 C31 H31B 109.5 . . ?
H31A C31 H31B 109.5 . . ?
C29 C31 H31C 109.5 . . ?
H31A C31 H31C 109.5 . . ?
H31B C31 H31C 109.5 . . ?
C53 C55 H55A 109.5 . . ?
C53 C55 H55B 109.5 . . ?
H55A C55 H55B 109.5 . . ?
C53 C55 H55C 109.5 . . ?
H55A C55 H55C 109.5 . . ?
H55B C55 H55C 109.5 . . ?
N4 B2 N1 124.8(6) . . ?
N4 B2 N3 104.0(6) . . ?
N1 B2 N3 131.1(6) . . ?
C26 C27 H27A 109.5 . . ?
C26 C27 H27B 109.5 . . ?
H27A C27 H27B 109.5 . . ?
C26 C27 H27C 109.5 . . ?
H27A C27 H27C 109.5 . . ?
H27B C27 H27C 109.5 . . ?
C13 C12 C11 121.2(8) . . ?
C13 C12 H12 119.4 . . ?
C11 C12 H12 119.4 . . ?
C23 C22 C21 121.2(8) . . ?
C23 C22 H22 119.4 . . ?
C21 C22 H22 119.4 . . ?
C53 C54 H54A 109.5 . . ?
C53 C54 H54B 109.5 . . ?
H54A C54 H54B 109.5 . . ?
C53 C54 H54C 109.5 . . ?
H54A C54 H54C 109.5 . . ?
H54B C54 H54C 109.5 . . ?
C38 C39 H39A 109.5 . . ?
C38 C39 H39B 109.5 . . ?
H39A C39 H39B 109.5 . . ?
C38 C39 H39C 109.5 . . ?
H39A C39 H39C 109.5 . . ?
H39B C39 H39C 109.5 . . ?
C29 C30 H30A 109.5 . . ?
C29 C30 H30B 109.5 . . ?
H30A C30 H30B 109.5 . . ?
C29 C30 H30C 109.5 . . ?
H30A C30 H30C 109.5 . . ?
H30B C30 H30C 109.5 . . ?

loop_
_geom_bond_atom_site_label_1
_geom_bond_atom_site_label_2
_geom_bond_distance
_geom_bond_site_symmetry_2
_geom_bond_publ_flag
Br1 Si1 2.227(2) . ?
Si1 O1 1.604(5) . ?
Si1 O2 1.635(5) . ?
Si1 C3 1.826(7) . ?
O1 B1 1.389(9) . ?
N6 C19 1.397(9) . ?
N6 C56 1.440(9) . ?
N6 B3 1.440(9) . ?
O2 C1 1.433(9) . ?
N2 B1 1.422(9) . ?
N2 B3 1.446(9) . ?
N2 C14 1.475(8) . ?
N4 C16 1.391(9) . ?
N4 C32 1.421(9) . ?
N4 B2 1.442(10) . ?
N1 B1 1.429(10) . ?
N1 B2 1.443(10) . ?
N1 C15 1.503(8) . ?
N5 C18 1.406(9) . ?
N5 C44 1.439(9) . ?
N5 B3 1.440(9) . ?
C56 C57 1.378(10) . ?
C56 C61 1.416(10) . ?
C19 C18 1.345(10) . ?
C19 H19 0.9500 . ?
C57 C58 1.410(10) . ?
C57 C62 1.512(10) . ?
N3 C17 1.418(9) . ?
N3 C20 1.434(8) . ?
N3 B2 1.463(9) . ?
C18 H18 0.9500 . ?
C60 C59 1.364(12) . ?
C60 C61 1.390(10) . ?
C60 H60 0.9500 . ?
C16 C17 1.333(10) . ?
C16 H16 0.9500 . ?
C61 C65 1.510(11) . ?
C58 C59 1.380(12) . ?
C58 H58 0.9500 . ?
C15 C14 1.530(10) . ?
C15 H15A 0.9900 . ?
C15 H15B 0.9900 . ?
C50 C45 1.516(11) . ?
C50 C51 1.533(11) . ?
C50 C52 1.538(11) . ?
C50 H50 1.0000 . ?
C14 H14A 0.9900 . ?
C14 H14B 0.9900 . ?
C3 C4 1.388(10) . ?
C3 C2 1.401(10) . ?
C2 C7 1.409(10) . ?
C2 C1 1.511(10) . ?
C32 C33 1.406(12) . ?
C32 C37 1.417(11) . ?
C59 H59 0.9500 . ?
C13 C12 1.380(11) . ?
C13 C8 1.384(11) . ?
C13 H13 0.9500 . ?
C21 C22 1.395(11) . ?
C21 C20 1.399(10) . ?
C21 C26 1.519(12) . ?
C37 C36 1.389(11) . ?
C37 C38 1.509(13) . ?
C20 C25 1.393(11) . ?
C25 C24 1.399(11) . ?
C25 C29 1.513(12) . ?
C65 C67 1.528(11) . ?
C65 C66 1.539(11) . ?
C65 H65 1.0000 . ?
C41 C42 1.523(12) . ?
C41 C43 1.527(12) . ?
C41 C33 1.533(11) . ?
C41 H41 1.0000 . ?
C36 C35 1.376(14) . ?
C36 H36 0.9500 . ?
C33 C34 1.382(10) . ?
C45 C46 1.397(11) . ?
C45 C44 1.398(11) . ?
C44 C49 1.396(10) . ?
C4 C5 1.410(11) . ?
C4 H4 0.9500 . ?
C49 C48 1.399(10) . ?
C49 C53 1.523(11) . ?
C63 C62 1.523(11) . ?
C63 H63A 0.9800 . ?
C63 H63B 0.9800 . ?
C63 H63C 0.9800 . ?
C17 H17 0.9500 . ?
C8 C9 1.379(11) . ?
C8 C1 1.504(10) . ?
C5 C6 1.376(12) . ?
C5 H5 0.9500 . ?
C9 C10 1.380(11) . ?
C9 H9 0.9500 . ?
C34 C35 1.387(13) . ?
C34 H34 0.9500 . ?
C38 C39 1.522(13) . ?
C38 C40 1.546(11) . ?
C38 H38 1.0000 . ?
C52 H52A 0.9800 . ?
C52 H52B 0.9800 . ?
C52 H52C 0.9800 . ?
C51 H51A 0.9800 . ?
C51 H51B 0.9800 . ?
C51 H51C 0.9800 . ?
C53 C55 1.513(12) . ?
C53 C54 1.532(11) . ?
C53 H53 1.0000 . ?
C62 C64 1.540(12) . ?
C62 H62 1.0000 . ?
C35 H35 0.9500 . ?
C24 C23 1.380(13) . ?
C24 H24 0.9500 . ?
C26 C27 1.521(12) . ?
C26 C28 1.534(12) . ?
C26 H26 1.0000 . ?
C1 H1 0.93(7) . ?
C66 H66A 0.9800 . ?
C66 H66B 0.9800 . ?
C66 H66C 0.9800 . ?
C6 C7 1.391(12) . ?
C6 H6 0.9500 . ?
C7 H7 0.9500 . ?
C10 C11 1.394(13) . ?
C10 H10 0.9500 . ?
C29 C30 1.498(14) . ?
C29 C31 1.515(12) . ?
C29 H29 1.0000 . ?
C46 C47 1.366(12) . ?
C46 H46 0.9500 . ?
C43 H43A 0.9800 . ?
C43 H43B 0.9800 . ?
C43 H43C 0.9800 . ?
C11 C12 1.385(13) . ?
C11 H11 0.9500 . ?
C48 C47 1.383(11) . ?
C48 H48 0.9500 . ?
C64 H64A 0.9800 . ?
C64 H64B 0.9800 . ?
C64 H64C 0.9800 . ?
C67 H67A 0.9800 . ?
C67 H67B 0.9800 . ?
C67 H67C 0.9800 . ?
C23 C22 1.364(14) . ?
C23 H23 0.9500 . ?
C47 H47 0.9500 . ?
C28 H28A 0.9800 . ?
C28 H28B 0.9800 . ?
C28 H28C 0.9800 . ?
C40 H40A 0.9800 . ?
C40 H40B 0.9800 . ?
C40 H40C 0.9800 . ?
C42 H42A 0.9800 . ?
C42 H42B 0.9800 . ?
C42 H42C 0.9800 . ?
C31 H31A 0.9800 . ?
C31 H31B 0.9800 . ?
C31 H31C 0.9800 . ?
C55 H55A 0.9800 . ?
C55 H55B 0.9800 . ?
C55 H55C 0.9800 . ?
C27 H27A 0.9800 . ?
C27 H27B 0.9800 . ?
C27 H27C 0.9800 . ?
C12 H12 0.9500 . ?
C22 H22 0.9500 . ?
C54 H54A 0.9800 . ?
C54 H54B 0.9800 . ?
C54 H54C 0.9800 . ?
C39 H39A 0.9800 . ?
C39 H39B 0.9800 . ?
C39 H39C 0.9800 . ?
C30 H30A 0.9800 . ?
C30 H30B 0.9800 . ?
C30 H30C 0.9800 . ?

loop_
_geom_torsion_atom_site_label_1
_geom_torsion_atom_site_label_2
_geom_torsion_atom_site_label_3
_geom_torsion_atom_site_label_4
_geom_torsion
_geom_torsion_site_symmetry_1
_geom_torsion_site_symmetry_2
_geom_torsion_site_symmetry_3
_geom_torsion_site_symmetry_4
_geom_torsion_publ_flag
O2 Si1 O1 B1 -62.4(6) . . . . ?
C3 Si1 O1 B1 -175.3(6) . . . . ?
Br1 Si1 O1 B1 54.8(6) . . . . ?
O1 Si1 O2 C1 -151.0(4) . . . . ?
C3 Si1 O2 C1 -23.5(5) . . . . ?
Br1 Si1 O2 C1 91.1(4) . . . . ?
C19 N6 C56 C57 -102.0(8) . . . . ?
B3 N6 C56 C57 85.6(9) . . . . ?
C19 N6 C56 C61 75.9(8) . . . . ?
B3 N6 C56 C61 -96.5(9) . . . . ?
C56 N6 C19 C18 -173.7(6) . . . . ?
B3 N6 C19 C18 0.3(8) . . . . ?
C61 C56 C57 C58 0.2(11) . . . . ?
N6 C56 C57 C58 178.0(6) . . . . ?
C61 C56 C57 C62 -179.5(7) . . . . ?
N6 C56 C57 C62 -1.7(10) . . . . ?
N6 C19 C18 N5 0.2(8) . . . . ?
C44 N5 C18 C19 155.5(6) . . . . ?
B3 N5 C18 C19 -0.6(8) . . . . ?
C32 N4 C16 C17 -176.3(7) . . . . ?
B2 N4 C16 C17 1.5(10) . . . . ?
C59 C60 C61 C56 0.8(11) . . . . ?
C59 C60 C61 C65 -177.7(7) . . . . ?
C57 C56 C61 C60 -1.0(10) . . . . ?
N6 C56 C61 C60 -178.9(6) . . . . ?
C57 C56 C61 C65 177.4(7) . . . . ?
N6 C56 C61 C65 -0.5(10) . . . . ?
C56 C57 C58 C59 1.0(11) . . . . ?
C62 C57 C58 C59 -179.3(7) . . . . ?
B1 N1 C15 C14 -23.9(7) . . . . ?
B2 N1 C15 C14 162.5(6) . . . . ?
B1 N2 C14 C15 -25.7(7) . . . . ?
B3 N2 C14 C15 158.5(6) . . . . ?
N1 C15 C14 N2 30.4(7) . . . . ?
O1 Si1 C3 C4 -45.1(9) . . . . ?
O2 Si1 C3 C4 -166.8(8) . . . . ?
Br1 Si1 C3 C4 83.0(8) . . . . ?
O1 Si1 C3 C2 133.9(5) . . . . ?
O2 Si1 C3 C2 12.2(5) . . . . ?
Br1 Si1 C3 C2 -98.0(5) . . . . ?
C4 C3 C2 C7 -0.7(11) . . . . ?
Si1 C3 C2 C7 -179.9(6) . . . . ?
C4 C3 C2 C1 -178.8(7) . . . . ?
Si1 C3 C2 C1 1.9(7) . . . . ?
C16 N4 C32 C33 108.2(8) . . . . ?
B2 N4 C32 C33 -69.1(11) . . . . ?
C16 N4 C32 C37 -72.7(9) . . . . ?
B2 N4 C32 C37 110.0(9) . . . . ?
C61 C60 C59 C58 0.4(13) . . . . ?
C57 C58 C59 C60 -1.3(12) . . . . ?
C33 C32 C37 C36 1.9(11) . . . . ?
N4 C32 C37 C36 -177.2(7) . . . . ?
C33 C32 C37 C38 -178.0(7) . . . . ?
N4 C32 C37 C38 2.9(11) . . . . ?
C22 C21 C20 C25 -2.1(11) . . . . ?
C26 C21 C20 C25 179.5(7) . . . . ?
C22 C21 C20 N3 170.6(7) . . . . ?
C26 C21 C20 N3 -7.8(11) . . . . ?
C17 N3 C20 C25 112.2(8) . . . . ?
B2 N3 C20 C25 -63.3(12) . . . . ?
C17 N3 C20 C21 -60.6(9) . . . . ?
B2 N3 C20 C21 123.8(9) . . . . ?
C21 C20 C25 C24 0.1(11) . . . . ?
N3 C20 C25 C24 -172.6(7) . . . . ?
C21 C20 C25 C29 176.0(7) . . . . ?
N3 C20 C25 C29 3.3(11) . . . . ?
C60 C61 C65 C67 74.0(9) . . . . ?
C56 C61 C65 C67 -104.4(8) . . . . ?
C60 C61 C65 C66 -50.2(9) . . . . ?
C56 C61 C65 C66 131.4(7) . . . . ?
C32 C37 C36 C35 -1.2(13) . . . . ?
C38 C37 C36 C35 178.6(8) . . . . ?
C37 C32 C33 C34 -1.6(11) . . . . ?
N4 C32 C33 C34 177.5(7) . . . . ?
C37 C32 C33 C41 178.0(7) . . . . ?
N4 C32 C33 C41 -2.9(10) . . . . ?
C42 C41 C33 C34 105.4(9) . . . . ?
C43 C41 C33 C34 -19.3(11) . . . . ?
C42 C41 C33 C32 -74.2(9) . . . . ?
C43 C41 C33 C32 161.1(7) . . . . ?
C18 N5 B3 N6 0.8(7) . . . . ?
C44 N5 B3 N6 -150.8(7) . . . . ?
C18 N5 B3 N2 176.2(6) . . . . ?
C44 N5 B3 N2 24.7(11) . . . . ?
C19 N6 B3 N5 -0.7(7) . . . . ?
C56 N6 B3 N5 172.4(7) . . . . ?
C19 N6 B3 N2 -176.1(6) . . . . ?
C56 N6 B3 N2 -3.0(12) . . . . ?
B1 N2 B3 N5 48.5(11) . . . . ?
C14 N2 B3 N5 -137.2(7) . . . . ?
B1 N2 B3 N6 -137.1(8) . . . . ?
C14 N2 B3 N6 37.3(10) . . . . ?
C51 C50 C45 C46 -44.0(10) . . . . ?
C52 C50 C45 C46 78.5(9) . . . . ?
C51 C50 C45 C44 137.0(7) . . . . ?
C52 C50 C45 C44 -100.5(8) . . . . ?
C46 C45 C44 C49 4.5(10) . . . . ?
C50 C45 C44 C49 -176.5(7) . . . . ?
C46 C45 C44 N5 -169.9(6) . . . . ?
C50 C45 C44 N5 9.1(10) . . . . ?
C18 N5 C44 C49 -92.8(7) . . . . ?
B3 N5 C44 C49 56.8(10) . . . . ?
C18 N5 C44 C45 81.7(8) . . . . ?
B3 N5 C44 C45 -128.7(7) . . . . ?
C2 C3 C4 C5 -0.1(11) . . . . ?
Si1 C3 C4 C5 178.9(6) . . . . ?
C45 C44 C49 C48 -3.9(10) . . . . ?
N5 C44 C49 C48 170.5(6) . . . . ?
C45 C44 C49 C53 -178.1(6) . . . . ?
N5 C44 C49 C53 -3.7(10) . . . . ?
N4 C16 C17 N3 0.4(10) . . . . ?
C20 N3 C17 C16 -178.9(7) . . . . ?
B2 N3 C17 C16 -2.1(9) . . . . ?
C12 C13 C8 C9 2.1(13) . . . . ?
C12 C13 C8 C1 -179.2(7) . . . . ?
C3 C4 C5 C6 0.3(12) . . . . ?
C13 C8 C9 C10 -1.3(12) . . . . ?
C1 C8 C9 C10 -179.9(7) . . . . ?
Si1 O1 B1 N2 79.2(9) . . . . ?
Si1 O1 B1 N1 -98.3(8) . . . . ?
B3 N2 B1 O1 8.3(12) . . . . ?
C14 N2 B1 O1 -166.6(6) . . . . ?
B3 N2 B1 N1 -173.9(7) . . . . ?
C14 N2 B1 N1 11.2(8) . . . . ?
B2 N1 B1 O1 -2.1(13) . . . . ?
C15 N1 B1 O1 -173.7(7) . . . . ?
B2 N1 B1 N2 -179.9(7) . . . . ?
C15 N1 B1 N2 8.6(8) . . . . ?
C32 C33 C34 C35 0.6(12) . . . . ?
C41 C33 C34 C35 -179.0(8) . . . . ?
C36 C37 C38 C39 56.7(11) . . . . ?
C32 C37 C38 C39 -123.4(8) . . . . ?
C36 C37 C38 C40 -67.7(10) . . . . ?
C32 C37 C38 C40 112.2(8) . . . . ?
C44 C49 C53 C55 -136.4(7) . . . . ?
C48 C49 C53 C55 49.3(9) . . . . ?
C44 C49 C53 C54 98.3(8) . . . . ?
C48 C49 C53 C54 -76.0(8) . . . . ?
C56 C57 C62 C63 -115.7(8) . . . . ?
C58 C57 C62 C63 64.6(9) . . . . ?
C56 C57 C62 C64 118.5(8) . . . . ?
C58 C57 C62 C64 -61.2(9) . . . . ?
C37 C36 C35 C34 0.3(14) . . . . ?
C33 C34 C35 C36 0.1(14) . . . . ?
C20 C25 C24 C23 1.7(12) . . . . ?
C29 C25 C24 C23 -174.3(8) . . . . ?
C22 C21 C26 C27 -71.5(9) . . . . ?
C20 C21 C26 C27 106.9(9) . . . . ?
C22 C21 C26 C28 50.3(10) . . . . ?
C20 C21 C26 C28 -131.3(8) . . . . ?
Si1 O2 C1 C8 155.9(5) . . . . ?
Si1 O2 C1 C2 27.0(7) . . . . ?
C9 C8 C1 O2 145.5(7) . . . . ?
C13 C8 C1 O2 -33.2(10) . . . . ?
C9 C8 C1 C2 -90.7(9) . . . . ?
C13 C8 C1 C2 90.7(9) . . . . ?
C3 C2 C1 O2 -18.1(8) . . . . ?
C7 C2 C1 O2 163.9(7) . . . . ?
C3 C2 C1 C8 -143.5(7) . . . . ?
C7 C2 C1 C8 38.4(10) . . . . ?
C4 C5 C6 C7 0.1(13) . . . . ?
C5 C6 C7 C2 -0.8(12) . . . . ?
C3 C2 C7 C6 1.1(11) . . . . ?
C1 C2 C7 C6 179.0(7) . . . . ?
C8 C9 C10 C11 -0.8(13) . . . . ?
C20 C25 C29 C30 -78.0(11) . . . . ?
C24 C25 C29 C30 97.8(10) . . . . ?
C20 C25 C29 C31 154.8(8) . . . . ?
C24 C25 C29 C31 -29.3(12) . . . . ?
C44 C45 C46 C47 -1.3(11) . . . . ?
C50 C45 C46 C47 179.7(7) . . . . ?
C9 C10 C11 C12 1.9(13) . . . . ?
C44 C49 C48 C47 0.2(11) . . . . ?
C53 C49 C48 C47 174.8(7) . . . . ?
C25 C24 C23 C22 -1.3(13) . . . . ?
C45 C46 C47 C48 -2.3(12) . . . . ?
C49 C48 C47 C46 2.8(11) . . . . ?
C16 N4 B2 N1 174.3(7) . . . . ?
C32 N4 B2 N1 -8.3(13) . . . . ?
C16 N4 B2 N3 -2.7(8) . . . . ?
C32 N4 B2 N3 174.8(8) . . . . ?
B1 N1 B2 N4 157.5(8) . . . . ?
C15 N1 B2 N4 -31.7(11) . . . . ?
B1 N1 B2 N3 -26.4(15) . . . . ?
C15 N1 B2 N3 144.4(8) . . . . ?
C17 N3 B2 N4 2.9(8) . . . . ?
C20 N3 B2 N4 178.7(8) . . . . ?
C17 N3 B2 N1 -173.8(8) . . . . ?
C20 N3 B2 N1 2.0(15) . . . . ?
C8 C13 C12 C11 -1.0(14) . . . . ?
C10 C11 C12 C13 -1.0(13) . . . . ?
C24 C23 C22 C21 -0.8(13) . . . . ?
C20 C21 C22 C23 2.5(11) . . . . ?
C26 C21 C22 C23 -179.0(8) . . . . ?
